data_2020966
loop_
_publ_author_name
'Han, Shu-Ying'
'Niu, Xue'
'Wang, Jia'
'Jin, Guo-Xia'
'Liu, Ai'
'Ma, Jian-Ping'

_publ_section_title
;
 Characterization and gas adsorption of a novel three-dimensional
 metal--organic framework (MOF) generated from a new polydentate
 fluorene-bridged ligand
;
_journal_issue 2
_journal_name_full 'Acta Crystallographica Section C'
_journal_page_first
;
;
_journal_paper_doi 10.1107/S2053229618000815
_journal_volume 74
_journal_year 2018
_chemical_formula_iupac '[Ni (S O4) (C27 H24 N2 O2) (C H4 O)], 2C H4 O'
_chemical_formula_sum 'C30 H36 N2 Ni O9 S'
_chemical_formula_weight 659.38
_chemical_name_systematic
'Poly[[[\m~3~-9,9-bis(2-hydroxyethyl)-2,7-bis(pyridin-4-yl)fluorene-\k^3^<i>N</i>:<i>N</i>':<i>O<i>]bis(methanol-\k<i>O</i>)(\m-sulfato-\k^2^<i>O</i>:<i>O</i>')nickel(II)] methanol disolvate]'
_space_group_crystal_system monoclinic
_space_group_IT_number 14
_space_group_name_Hall '-P 2ybc'
_space_group_name_H-M_alt 'P 1 21/c 1'
_symmetry_space_group_name_Hall '-P 2ybc'
_symmetry_space_group_name_H-M 'P 1 21/c 1'
_atom_sites_solution_hydrogens mixed
_audit_creation_method SHELXL-2013
_cell_angle_alpha 90
_cell_angle_beta 95.674(2)
_cell_angle_gamma 90
_cell_formula_units_Z 4
_cell_length_a 10.2810(2)
_cell_length_b 23.5073(5)
_cell_length_c 12.3557(2)
_cell_measurement_reflns_used 5220
_cell_measurement_temperature 100.00(10)
_cell_measurement_theta_max 70.8040
_cell_measurement_theta_min 4.0550
_cell_volume 2971.48(10)
_computing_cell_refinement
;
CrysAlis PRO (Rigaku OD, 2015)
;
_computing_data_collection
;
CrysAlis PRO (Rigaku OD, 2015)
;
_computing_data_reduction
;
CrysAlis PRO (Rigaku OD, 2015)
;
_computing_molecular_graphics
;
OLEX2 (Dolomanov <i>et al.</i>,  2009)
;
_computing_publication_material
;
OLEX2 (Dolomanov <i>et al.</i>,  2009)
;
_computing_structure_refinement
;
SHELXL2013 (Sheldrick, 2015b)
;
_computing_structure_solution
;
SHELXT (Sheldrick, 2015a)
;
_diffrn_ambient_temperature 100.00(10)
_diffrn_detector_area_resol_mean 16.0793
_diffrn_measured_fraction_theta_full 0.988
_diffrn_measured_fraction_theta_max 1.000
_diffrn_measurement_device_type
;
Rigaku Oxford Diffraction SuperNova Dual Source diffractometer
with an Eos detector
;
_diffrn_measurement_method '\w scans'
_diffrn_radiation_type CuK\a
_diffrn_radiation_wavelength 1.54184
_diffrn_reflns_av_R_equivalents 0.0266
_diffrn_reflns_limit_h_max 12
_diffrn_reflns_limit_h_min -11
_diffrn_reflns_limit_k_max 26
_diffrn_reflns_limit_k_min -28
_diffrn_reflns_limit_l_max 14
_diffrn_reflns_limit_l_min -14
_diffrn_reflns_number 11187
_diffrn_reflns_theta_full 67.684
_diffrn_reflns_theta_max 67.069
_diffrn_reflns_theta_min 3.761
_diffrn_standards_number 17227
_exptl_absorpt_coefficient_mu 2.091
_exptl_absorpt_correction_T_max 1.00000
_exptl_absorpt_correction_T_min 0.77682
_exptl_absorpt_correction_type multi-scan
_exptl_absorpt_process_details
;
(CrysAlis PRO; Rigaku OD, 2015)
;
_exptl_crystal_colour 'clear pale blue'
_exptl_crystal_density_diffrn 1.474
_exptl_crystal_density_method none
_exptl_crystal_description block
_exptl_crystal_F_000 1384
_exptl_crystal_size_max 0.100
_exptl_crystal_size_mid 0.080
_exptl_crystal_size_min 0.010
_refine_diff_density_max 0.510
_refine_diff_density_min -0.634
_refine_ls_extinction_method none
_refine_ls_goodness_of_fit_ref 1.031
_refine_ls_hydrogen_treatment constr
_refine_ls_matrix_type full
_refine_ls_number_parameters 423
_refine_ls_number_reflns 5310
_refine_ls_number_restraints 26
_refine_ls_restrained_S_all 1.041
_refine_ls_R_factor_all 0.0453
_refine_ls_R_factor_gt 0.0373
_refine_ls_shift/su_max 0.067
_refine_ls_shift/su_mean 0.002
_refine_ls_structure_factor_coef Fsqd
_refine_ls_weighting_details
;
w=1/[\s^2^(Fo^2^)+(0.0483P)^2^+2.7762P]
where P=(Fo^2^+2Fc^2^)/3
;
_refine_ls_weighting_scheme calc
_refine_ls_wR_factor_gt 0.0947
_refine_ls_wR_factor_ref 0.1011
_reflns_number_gt 4551
_reflns_number_total 5310
_reflns_threshold_expression 'I > 2\s(I)'
_cod_data_source_file fn3256sup1.cif
_cod_data_source_block I
_cod_original_cell_volume 2971.47(11)
_cod_database_code 2020966
_shelx_space_group_comment
;
The symmetry employed for this shelxl refinement is uniquely defined
by the following loop, which should always be used as a source of
symmetry information in preference to the above space-group names.
They are only intended as comments.
;
_shelxl_version_number 20.13

loop_
_space_group_symop_operation_xyz
'x, y, z'
'-x, y+1/2, -z+1/2'
'-x, -y, -z'
'x, -y-1/2, z-1/2'

loop_
_atom_site_type_symbol
_atom_site_label
_atom_site_fract_x
_atom_site_fract_y
_atom_site_fract_z
_atom_site_U_iso_or_equiv
_atom_site_adp_type
_atom_site_calc_flag
_atom_site_occupancy
_atom_site_disorder_assembly
_atom_site_disorder_group
C C1 0.4692(2) 0.20471(12) 0.35664(19) 0.0238(5) Uani d 1 . .
H H1 0.5027 0.2022 0.4292 0.029 Uiso calc 1 . .
C C2 0.3510(2) 0.17916(12) 0.32597(19) 0.0239(5) Uani d 1 . .
H H2 0.3068 0.1605 0.3777 0.029 Uiso calc 1 . .
C C3 0.2968(2) 0.18089(10) 0.21819(18) 0.0176(5) Uani d 1 . .
C C4 0.3628(2) 0.21536(11) 0.1499(2) 0.0223(5) Uani d 1 . .
H H4 0.3269 0.2220 0.0790 0.027 Uiso calc 1 . .
C C5 0.4814(2) 0.23979(10) 0.18668(19) 0.0202(5) Uani d 1 . .
H H5 0.5234 0.2621 0.1386 0.024 Uiso calc 1 . .
C C6 0.1799(2) 0.14712(9) 0.17857(18) 0.0153(4) Uani d 1 . .
C C7 0.1044(2) 0.11951(10) 0.25195(18) 0.0168(5) Uani d 1 . .
H H7 0.1239 0.1243 0.3265 0.020 Uiso calc 1 . .
C C8 0.0015(2) 0.08530(9) 0.21254(17) 0.0149(4) Uani d 1 . .
C C9 -0.0309(2) 0.07832(9) 0.10036(17) 0.0146(4) Uani d 1 . .
C C10 0.0429(2) 0.10554(9) 0.02689(18) 0.0158(5) Uani d 1 . .
H H10 0.0219 0.1013 -0.0476 0.019 Uiso calc 1 . .
C C11 0.1474(2) 0.13887(10) 0.06659(18) 0.0170(5) Uani d 1 . .
H H11 0.1979 0.1564 0.0177 0.020 Uiso calc 1 . .
C C12 -0.0872(2) 0.04926(9) 0.27703(17) 0.0155(5) Uani d 1 . .
C C13 -0.0088(2) 0.00542(10) 0.35055(18) 0.0174(5) Uani d 1 . .
H H13A 0.0500 0.0259 0.4031 0.021 Uiso calc 1 . .
H H13B -0.0695 -0.0156 0.3908 0.021 Uiso calc 1 . .
C C14 0.0710(3) -0.03699(11) 0.2917(2) 0.0277(6) Uani d 1 . .
H H14A 0.0127 -0.0637 0.2517 0.033 Uiso calc 1 . .
H H14B 0.1194 -0.0170 0.2399 0.033 Uiso calc 1 . .
C C15 -0.1679(2) 0.08531(10) 0.35113(18) 0.0175(5) Uani d 1 . .
H H15A -0.2221 0.0597 0.3888 0.021 Uiso calc 1 . .
H H15B -0.1076 0.1035 0.4058 0.021 Uiso calc 1 . .
C C16 -0.2553(2) 0.13086(10) 0.2962(2) 0.0192(5) Uani d 1 . .
H H16A -0.2896 0.1175 0.2247 0.023 Uiso calc 1 . .
H H16B -0.3288 0.1371 0.3383 0.023 Uiso calc 1 . .
C C17 -0.1751(2) 0.02164(9) 0.18539(18) 0.0148(4) Uani d 1 . .
C C18 -0.1425(2) 0.04007(9) 0.08320(18) 0.0144(4) Uani d 1 . .
C C19 -0.2152(2) 0.02163(10) -0.01157(18) 0.0163(5) Uani d 1 . .
H H19 -0.1953 0.0345 -0.0792 0.020 Uiso calc 1 . .
C C20 -0.3173(2) -0.01609(10) -0.00387(18) 0.0169(5) Uani d 1 . .
H H20 -0.3652 -0.0288 -0.0671 0.020 Uiso calc 1 . .
C C21 -0.3499(2) -0.03555(9) 0.09732(18) 0.0162(5) Uani d 1 . .
C C22 -0.2778(2) -0.01565(9) 0.19269(18) 0.0165(5) Uani d 1 . .
H H22 -0.2992 -0.0276 0.2605 0.020 Uiso calc 1 . .
C C23 -0.4568(2) -0.07725(9) 0.10493(18) 0.0157(5) Uani d 1 . .
C C24 -0.5247(2) -0.08084(10) 0.19721(19) 0.0182(5) Uani d 1 . .
H H24 -0.5071 -0.0549 0.2536 0.022 Uiso calc 1 . .
C C25 -0.6174(2) -0.12239(10) 0.20528(18) 0.0174(5) Uani d 1 . .
H H25 -0.6611 -0.1235 0.2677 0.021 Uiso calc 1 . .
C C26 -0.5875(2) -0.15632(10) 0.03599(18) 0.0183(5) Uani d 1 . .
H H26 -0.6097 -0.1817 -0.0206 0.022 Uiso calc 1 . .
C C27 -0.4946(2) -0.11562(10) 0.02178(18) 0.0200(5) Uani d 1 . .
H H27 -0.4570 -0.1137 -0.0435 0.024 Uiso calc 1 . .
C C30 1.0356(2) 0.27073(12) 0.3438(2) 0.0243(5) Uani d 1 . .
H H30A 1.0228 0.2623 0.2675 0.036 Uiso calc 1 . .
H H30B 1.0596 0.2366 0.3836 0.036 Uiso calc 1 . .
H H30C 1.1040 0.2984 0.3569 0.036 Uiso calc 1 . .
N N1 0.53889(18) 0.23304(8) 0.28799(15) 0.0150(4) Uani d 1 . .
N N2 -0.64818(18) -0.16156(8) 0.12745(15) 0.0156(4) Uani d 1 . .
Ni Ni1 0.73221(3) 0.26092(2) 0.33202(3) 0.01156(11) Uani d 1 . .
O O1 -0.18821(15) 0.18421(6) 0.28478(12) 0.0164(3) Uani d 1 . .
H H1A -0.1081 0.1844 0.2558 0.020 Uiso calc 1 . .
O O2 0.16005(19) -0.06725(8) 0.36675(15) 0.0318(4) Uani d 1 . .
H H2A 0.1266 -0.0973 0.3832 0.048 Uiso calc 1 . .
O O3 0.72141(14) 0.22520(7) 0.48372(11) 0.0146(3) Uani d 1 . .
O O4 0.74612(15) 0.21042(6) 0.67592(12) 0.0152(3) Uani d 1 . .
O O5 0.91173(16) 0.17564(7) 0.56826(13) 0.0214(4) Uani d 1 . .
O O6 0.88783(16) 0.27725(7) 0.59425(12) 0.0178(3) Uani d 1 . .
O O7 0.91715(15) 0.29293(7) 0.37878(12) 0.0157(3) Uani d 1 . .
H H7A 0.9274 0.2977 0.4466 0.024 Uiso d 1 . .
S S1 0.81885(5) 0.22197(2) 0.58076(4) 0.01186(13) Uani d 1 . .
O O8 0.5056(5) 0.4624(3) 0.8614(5) 0.0554(18) Uani d 0.438(5) A 1
H H8 0.5469 0.4741 0.9171 0.083 Uiso calc 0.438(5) A 1
C C29 0.3701(8) 0.4678(4) 0.8708(9) 0.045(2) Uani d 0.438(5) A 1
H H29A 0.3538 0.4621 0.9452 0.068 Uiso calc 0.438(5) A 1
H H29B 0.3232 0.4398 0.8258 0.068 Uiso calc 0.438(5) A 1
H H29C 0.3415 0.5051 0.8478 0.068 Uiso calc 0.438(5) A 1
O O8' 0.3952(5) 0.5231(2) 0.9260(4) 0.0602(15) Uani d 0.562(5) A 2
H H8' 0.4400 0.5298 0.9832 0.090 Uiso calc 0.562(5) A 2
C C29' 0.3853(13) 0.4621(4) 0.9099(10) 0.099(5) Uani d 0.562(5) A 2
H H29D 0.4667 0.4445 0.9358 0.149 Uiso calc 0.562(5) A 2
H H29E 0.3657 0.4541 0.8339 0.149 Uiso calc 0.562(5) A 2
H H29F 0.3169 0.4474 0.9495 0.149 Uiso calc 0.562(5) A 2
O O9 0.1546(7) 0.1396(5) 0.5265(5) 0.044(2) Uani d 0.417(13) B 3
H H9 0.0944 0.1625 0.5270 0.066 Uiso calc 0.417(13) B 3
C C28 0.2307(3) 0.14239(14) 0.6223(3) 0.0409(7) Uani d 0.417(13) B 3
H H28A 0.2235 0.1795 0.6535 0.061 Uiso calc 0.417(13) B 3
H H28B 0.3201 0.1353 0.6101 0.061 Uiso calc 0.417(13) B 3
H H28C 0.2026 0.1143 0.6713 0.061 Uiso calc 0.417(13) B 3
O O9' 0.1727(4) 0.1712(3) 0.5312(3) 0.0327(14) Uani d 0.583(13) B 4
H H9' 0.0948 0.1759 0.5374 0.049 Uiso calc 0.583(13) B 4
C C28' 0.2307(3) 0.14239(14) 0.6223(3) 0.0409(7) Uani d 0.583(13) B 4
H H28D 0.3091 0.1619 0.6501 0.061 Uiso calc 0.583(13) B 4
H H28E 0.2519 0.1043 0.6022 0.061 Uiso calc 0.583(13) B 4
H H28F 0.1711 0.1412 0.6773 0.061 Uiso calc 0.583(13) B 4

loop_
_atom_site_aniso_label
_atom_site_aniso_U_11
_atom_site_aniso_U_22
_atom_site_aniso_U_33
_atom_site_aniso_U_12
_atom_site_aniso_U_13
_atom_site_aniso_U_23
C1 0.0207(12) 0.0380(15) 0.0128(11) -0.0053(11) 0.0028(9) -0.0014(10)
C2 0.0193(12) 0.0379(15) 0.0152(11) -0.0077(11) 0.0054(9) 0.0013(10)
C3 0.0167(11) 0.0183(11) 0.0181(11) 0.0023(9) 0.0027(9) -0.0014(9)
C4 0.0233(12) 0.0252(13) 0.0175(12) -0.0058(10) -0.0026(9) 0.0052(10)
C5 0.0207(12) 0.0211(12) 0.0186(12) -0.0055(10) 0.0006(9) 0.0053(9)
C6 0.0146(11) 0.0158(11) 0.0155(11) 0.0018(9) 0.0008(8) 0.0012(9)
C7 0.0181(11) 0.0190(11) 0.0135(11) 0.0008(9) 0.0019(9) 0.0007(9)
C8 0.0169(11) 0.0137(11) 0.0146(11) 0.0020(9) 0.0049(9) 0.0010(8)
C9 0.0154(11) 0.0140(10) 0.0145(11) 0.0038(9) 0.0029(8) 0.0012(8)
C10 0.0189(11) 0.0165(11) 0.0119(10) 0.0004(9) 0.0015(8) 0.0015(8)
C11 0.0166(11) 0.0170(11) 0.0178(11) 0.0000(9) 0.0045(9) 0.0031(9)
C12 0.0184(11) 0.0159(11) 0.0127(10) -0.0024(9) 0.0038(9) 0.0000(9)
C13 0.0228(12) 0.0162(11) 0.0134(10) -0.0003(9) 0.0034(9) 0.0014(9)
C14 0.0418(16) 0.0226(13) 0.0194(12) 0.0093(12) 0.0068(11) 0.0046(10)
C15 0.0223(12) 0.0158(11) 0.0150(11) -0.0025(9) 0.0055(9) 0.0001(9)
C16 0.0182(11) 0.0155(11) 0.0248(12) -0.0029(9) 0.0062(9) -0.0033(9)
C17 0.0165(11) 0.0151(11) 0.0131(11) 0.0014(9) 0.0027(8) 0.0002(8)
C18 0.0147(10) 0.0136(10) 0.0155(11) 0.0012(9) 0.0047(8) 0.0001(8)
C19 0.0187(11) 0.0164(11) 0.0141(11) 0.0009(9) 0.0040(9) 0.0018(8)
C20 0.0173(11) 0.0185(11) 0.0148(11) -0.0011(9) 0.0004(9) -0.0016(9)
C21 0.0164(11) 0.0146(11) 0.0183(11) 0.0008(9) 0.0050(9) 0.0000(9)
C22 0.0207(11) 0.0158(11) 0.0138(11) -0.0007(9) 0.0054(9) 0.0019(9)
C23 0.0152(11) 0.0149(11) 0.0171(11) 0.0011(9) 0.0010(9) 0.0030(9)
C24 0.0208(11) 0.0169(11) 0.0171(11) -0.0028(9) 0.0029(9) -0.0008(9)
C25 0.0200(11) 0.0178(11) 0.0150(11) 0.0014(9) 0.0051(9) -0.0003(9)
C26 0.0216(12) 0.0193(11) 0.0143(11) -0.0036(10) 0.0035(9) -0.0015(9)
C27 0.0227(12) 0.0230(12) 0.0152(11) -0.0034(10) 0.0058(9) 0.0016(9)
C30 0.0164(12) 0.0366(15) 0.0203(12) 0.0012(10) 0.0039(9) -0.0073(11)
N1 0.0148(9) 0.0174(9) 0.0131(9) -0.0008(8) 0.0030(7) -0.0015(7)
N2 0.0163(9) 0.0161(9) 0.0150(9) 0.0007(8) 0.0042(7) 0.0012(7)
Ni1 0.01259(19) 0.0133(2) 0.00914(19) 0.00018(14) 0.00260(14) 0.00016(14)
O1 0.0178(8) 0.0142(8) 0.0181(8) 0.0002(6) 0.0069(6) 0.0003(6)
O2 0.0370(11) 0.0247(10) 0.0341(10) 0.0095(8) 0.0055(8) 0.0088(8)
O3 0.0150(8) 0.0190(8) 0.0095(7) -0.0008(6) 0.0006(6) 0.0022(6)
O4 0.0207(8) 0.0158(8) 0.0100(7) -0.0039(6) 0.0053(6) 0.0000(6)
O5 0.0194(8) 0.0237(9) 0.0211(8) 0.0064(7) 0.0030(7) -0.0013(7)
O6 0.0224(8) 0.0202(8) 0.0113(7) -0.0067(7) 0.0045(6) -0.0008(6)
O7 0.0159(8) 0.0208(8) 0.0107(7) -0.0022(6) 0.0026(6) -0.0016(6)
S1 0.0128(2) 0.0146(3) 0.0086(2) 0.0005(2) 0.00273(19) 0.00013(19)
O8 0.043(3) 0.073(4) 0.050(3) 0.009(3) 0.007(2) 0.003(3)
C29 0.037(3) 0.039(3) 0.059(4) -0.007(3) 0.004(3) 0.004(3)
O8' 0.064(3) 0.056(3) 0.061(3) -0.011(2) 0.003(2) 0.003(2)
C29' 0.099(6) 0.095(5) 0.102(6) 0.002(4) 0.004(4) 0.000(4)
O9 0.034(3) 0.064(4) 0.033(3) 0.010(3) 0.006(2) -0.006(3)
C28 0.0334(16) 0.0428(18) 0.0459(18) 0.0013(14) 0.0001(13) 0.0091(14)
O9' 0.0215(18) 0.049(3) 0.0290(18) 0.0058(18) 0.0095(13) 0.0089(18)
C28' 0.0334(16) 0.0428(18) 0.0459(18) 0.0013(14) 0.0001(13) 0.0091(14)

loop_
_atom_type_symbol
_atom_type_description
_atom_type_scat_dispersion_real
_atom_type_scat_dispersion_imag
_atom_type_scat_source
C C 0.0181 0.0091 'International Tables Vol C Tables 4.2.6.8 and 6.1.1.4'
H H 0.0000 0.0000 'International Tables Vol C Tables 4.2.6.8 and 6.1.1.4'
N N 0.0311 0.0180 'International Tables Vol C Tables 4.2.6.8 and 6.1.1.4'
O O 0.0492 0.0322 'International Tables Vol C Tables 4.2.6.8 and 6.1.1.4'
Ni Ni -3.0029 0.5091 'International Tables Vol C Tables 4.2.6.8 and 6.1.1.4'
S S 0.3331 0.5567 'International Tables Vol C Tables 4.2.6.8 and 6.1.1.4'

loop_
_geom_angle_atom_site_label_1
_geom_angle_atom_site_label_2
_geom_angle_atom_site_label_3
_geom_angle_site_symmetry_1
_geom_angle_site_symmetry_3
_geom_angle
N1 C1 C2 . . 123.8(2)
N1 C1 H1 . . 118.1
C2 C1 H1 . . 118.1
C1 C2 C3 . . 120.7(2)
C1 C2 H2 . . 119.7
C3 C2 H2 . . 119.7
C2 C3 C4 . . 115.0(2)
C2 C3 C6 . . 122.3(2)
C4 C3 C6 . . 122.6(2)
C5 C4 C3 . . 120.5(2)
C5 C4 H4 . . 119.7
C3 C4 H4 . . 119.7
N1 C5 C4 . . 123.5(2)
N1 C5 H5 . . 118.3
C4 C5 H5 . . 118.3
C11 C6 C7 . . 118.6(2)
C11 C6 C3 . . 120.4(2)
C7 C6 C3 . . 121.0(2)
C8 C7 C6 . . 119.6(2)
C8 C7 H7 . . 120.2
C6 C7 H7 . . 120.2
C7 C8 C9 . . 121.0(2)
C7 C8 C12 . . 128.1(2)
C9 C8 C12 . . 110.84(19)
C10 C9 C8 . . 119.9(2)
C10 C9 C18 . . 131.3(2)
C8 C9 C18 . . 108.79(19)
C11 C10 C9 . . 118.9(2)
C11 C10 H10 . . 120.5
C9 C10 H10 . . 120.5
C10 C11 C6 . . 122.0(2)
C10 C11 H11 . . 119.0
C6 C11 H11 . . 119.0
C17 C12 C8 . . 100.94(17)
C17 C12 C13 . . 112.91(18)
C8 C12 C13 . . 111.89(18)
C17 C12 C15 . . 111.11(18)
C8 C12 C15 . . 112.82(18)
C13 C12 C15 . . 107.23(17)
C14 C13 C12 . . 115.50(19)
C14 C13 H13A . . 108.4
C12 C13 H13A . . 108.4
C14 C13 H13B . . 108.4
C12 C13 H13B . . 108.4
H13A C13 H13B . . 107.5
O2 C14 C13 . . 111.0(2)
O2 C14 H14A . . 109.4
C13 C14 H14A . . 109.4
O2 C14 H14B . . 109.4
C13 C14 H14B . . 109.4
H14A C14 H14B . . 108.0
C16 C15 C12 . . 116.81(19)
C16 C15 H15A . . 108.1
C12 C15 H15A . . 108.1
C16 C15 H15B . . 108.1
C12 C15 H15B . . 108.1
H15A C15 H15B . . 107.3
O1 C16 C15 . . 112.93(19)
O1 C16 H16A . . 109.0
C15 C16 H16A . . 109.0
O1 C16 H16B . . 109.0
C15 C16 H16B . . 109.0
H16A C16 H16B . . 107.8
C22 C17 C18 . . 120.4(2)
C22 C17 C12 . . 128.5(2)
C18 C17 C12 . . 111.09(19)
C19 C18 C17 . . 120.2(2)
C19 C18 C9 . . 131.5(2)
C17 C18 C9 . . 108.29(19)
C20 C19 C18 . . 119.2(2)
C20 C19 H19 . . 120.4
C18 C19 H19 . . 120.4
C19 C20 C21 . . 121.3(2)
C19 C20 H20 . . 119.3
C21 C20 H20 . . 119.3
C20 C21 C22 . . 119.0(2)
C20 C21 C23 . . 121.1(2)
C22 C21 C23 . . 119.9(2)
C17 C22 C21 . . 119.9(2)
C17 C22 H22 . . 120.1
C21 C22 H22 . . 120.1
C27 C23 C24 . . 115.9(2)
C27 C23 C21 . . 122.4(2)
C24 C23 C21 . . 121.7(2)
C25 C24 C23 . . 120.5(2)
C25 C24 H24 . . 119.7
C23 C24 H24 . . 119.7
N2 C25 C24 . . 123.3(2)
N2 C25 H25 . . 118.3
C24 C25 H25 . . 118.3
N2 C26 C27 . . 123.7(2)
N2 C26 H26 . . 118.2
C27 C26 H26 . . 118.2
C26 C27 C23 . . 120.2(2)
C26 C27 H27 . . 119.9
C23 C27 H27 . . 119.9
O7 C30 H30A . . 109.5
O7 C30 H30B . . 109.5
H30A C30 H30B . . 109.5
O7 C30 H30C . . 109.5
H30A C30 H30C . . 109.5
H30B C30 H30C . . 109.5
C5 N1 C1 . . 115.8(2)
C5 N1 Ni1 . . 121.40(15)
C1 N1 Ni1 . . 122.65(15)
C25 N2 C26 . . 116.1(2)
C25 N2 Ni1 . 2_545 119.78(15)
C26 N2 Ni1 . 2_545 120.97(15)
O4 Ni1 O3 4_565 . 175.05(6)
O4 Ni1 O7 4_565 . 89.74(6)
O3 Ni1 O7 . . 91.42(6)
O4 Ni1 O1 4_565 1_655 87.44(6)
O3 Ni1 O1 . 1_655 87.73(6)
O7 Ni1 O1 . 1_655 91.00(6)
O4 Ni1 N2 4_565 2 90.44(7)
O3 Ni1 N2 . 2 94.36(7)
O7 Ni1 N2 . 2 90.35(7)
O1 Ni1 N2 1_655 2 177.49(7)
O4 Ni1 N1 4_565 . 90.63(7)
O3 Ni1 N1 . . 88.51(7)
O7 Ni1 N1 . . 176.42(7)
O1 Ni1 N1 1_655 . 92.57(7)
N2 Ni1 N1 2 . 86.09(7)
C16 O1 Ni1 . 1_455 121.23(13)
C16 O1 H1A . . 119.4
Ni1 O1 H1A 1_455 . 119.4
C14 O2 H2A . . 109.5
S1 O3 Ni1 . . 131.30(9)
S1 O4 Ni1 . 4_566 140.44(10)
C30 O7 Ni1 . . 124.62(14)
C30 O7 H7A . . 108.8
Ni1 O7 H7A . . 110.3
O5 S1 O4 . . 109.45(9)
O5 S1 O6 . . 110.71(10)
O4 S1 O6 . . 110.20(9)
O5 S1 O3 . . 110.30(9)
O4 S1 O3 . . 107.29(9)
O6 S1 O3 . . 108.83(9)
C29 O8 H8 . . 109.5
O8 C29 H29A . . 109.5
O8 C29 H29B . . 109.5
H29A C29 H29B . . 109.5
O8 C29 H29C . . 109.5
H29A C29 H29C . . 109.5
H29B C29 H29C . . 109.5
C29' O8' H8' . . 109.5
O8' C29' H29D . . 109.5
O8' C29' H29E . . 109.5
H29D C29' H29E . . 109.5
O8' C29' H29F . . 109.5
H29D C29' H29F . . 109.5
H29E C29' H29F . . 109.5
C28 O9 H9 . . 109.5
O9 C28 H28A . . 109.5
O9 C28 H28B . . 109.5
H28A C28 H28B . . 109.5
O9 C28 H28C . . 109.5
H28A C28 H28C . . 109.5
H28B C28 H28C . . 109.5

loop_
_geom_bond_atom_site_label_1
_geom_bond_atom_site_label_2
_geom_bond_site_symmetry_2
_geom_bond_distance
C1 N1 . 1.340(3)
C1 C2 . 1.375(3)
C1 H1 . 0.9300
C2 C3 . 1.392(3)
C2 H2 . 0.9300
C3 C4 . 1.394(3)
C3 C6 . 1.483(3)
C4 C5 . 1.383(3)
C4 H4 . 0.9300
C5 N1 . 1.340(3)
C5 H5 . 0.9300
C6 C11 . 1.404(3)
C6 C7 . 1.409(3)
C7 C8 . 1.379(3)
C7 H7 . 0.9300
C8 C9 . 1.403(3)
C8 C12 . 1.526(3)
C9 C10 . 1.394(3)
C9 C18 . 1.457(3)
C10 C11 . 1.381(3)
C10 H10 . 0.9300
C11 H11 . 0.9300
C12 C17 . 1.522(3)
C12 C13 . 1.547(3)
C12 C15 . 1.547(3)
C13 C14 . 1.521(3)
C13 H13A . 0.9700
C13 H13B . 0.9700
C14 O2 . 1.427(3)
C14 H14A . 0.9700
C14 H14B . 0.9700
C15 C16 . 1.514(3)
C15 H15A . 0.9700
C15 H15B . 0.9700
C16 O1 . 1.445(3)
C16 H16A . 0.9700
C16 H16B . 0.9700
C17 C22 . 1.382(3)
C17 C18 . 1.406(3)
C18 C19 . 1.394(3)
C19 C20 . 1.385(3)
C19 H19 . 0.9300
C20 C21 . 1.403(3)
C20 H20 . 0.9300
C21 C22 . 1.409(3)
C21 C23 . 1.482(3)
C22 H22 . 0.9300
C23 C27 . 1.393(3)
C23 C24 . 1.397(3)
C24 C25 . 1.375(3)
C24 H24 . 0.9300
C25 N2 . 1.346(3)
C25 H25 . 0.9300
C26 N2 . 1.350(3)
C26 C27 . 1.375(3)
C26 H26 . 0.9300
C27 H27 . 0.9300
C30 O7 . 1.431(3)
C30 H30A . 0.9600
C30 H30B . 0.9600
C30 H30C . 0.9600
N1 Ni1 . 2.1123(19)
N2 Ni1 2_545 2.0984(19)
Ni1 O4 4_565 2.0612(15)
Ni1 O3 . 2.0669(15)
Ni1 O7 . 2.0732(15)
Ni1 O1 1_655 2.0869(16)
Ni1 N2 2 2.0984(19)
O1 Ni1 1_455 2.0871(16)
O1 H1A . 0.9300
O2 H2A . 0.8200
O3 S1 . 1.4864(15)
O4 S1 . 1.4795(15)
O4 Ni1 4_566 2.0612(15)
O5 S1 . 1.4666(17)
O6 S1 . 1.4820(16)
O7 H7A . 0.8417
O8 C29 . 1.414(8)
O8 H8 . 0.8200
C29 H29A . 0.9600
C29 H29B . 0.9600
C29 H29C . 0.9600
O8' C29' . 1.449(8)
O8' H8' . 0.8200
C29' H29D . 0.9600
C29' H29E . 0.9600
C29' H29F . 0.9600
O9 C28 . 1.354(7)
O9 H9 . 0.8200
C28 H28A . 0.9600
C28 H28B . 0.9600
C28 H28C . 0.9600
O9' H9' . 0.8200

loop_
_geom_hbond_atom_site_label_D
_geom_hbond_atom_site_label_H
_geom_hbond_atom_site_label_A
_geom_hbond_site_symmetry_A
_geom_hbond_distance_DH
_geom_hbond_distance_HA
_geom_hbond_distance_DA
_geom_hbond_angle_DHA
O9' H9' O5 1_455 0.82 1.96 2.768(4) 170.2
O9 H9 O5 1_455 0.82 2.02 2.733(6) 145.5
O2 H2A O5 3_656 0.82 1.99 2.793(3) 166.7
O1 H1A O6 4_465 0.93 2.19 2.709(2) 114.5
O7 H7A O6 . 0.84 1.97 2.734(2) 150.8

loop_
_geom_torsion_atom_site_label_1
_geom_torsion_atom_site_label_2
_geom_torsion_atom_site_label_3
_geom_torsion_atom_site_label_4
_geom_torsion_site_symmetry_1
_geom_torsion_site_symmetry_4
_geom_torsion
N1 C1 C2 C3 . . 0.8(4)
C1 C2 C3 C4 . . -7.2(4)
C1 C2 C3 C6 . . 171.0(2)
C2 C3 C4 C5 . . 7.3(4)
C6 C3 C4 C5 . . -170.9(2)
C3 C4 C5 N1 . . -1.0(4)
C2 C3 C6 C11 . . -164.2(2)
C4 C3 C6 C11 . . 13.8(3)
C2 C3 C6 C7 . . 11.4(3)
C4 C3 C6 C7 . . -170.5(2)
C11 C6 C7 C8 . . 0.1(3)
C3 C6 C7 C8 . . -175.7(2)
C6 C7 C8 C9 . . -1.1(3)
C6 C7 C8 C12 . . 176.3(2)
C7 C8 C9 C10 . . 1.0(3)
C12 C8 C9 C10 . . -176.92(19)
C7 C8 C9 C18 . . 179.9(2)
C12 C8 C9 C18 . . 2.0(2)
C8 C9 C10 C11 . . 0.3(3)
C18 C9 C10 C11 . . -178.3(2)
C9 C10 C11 C6 . . -1.4(3)
C7 C6 C11 C10 . . 1.2(3)
C3 C6 C11 C10 . . 177.0(2)
C7 C8 C12 C17 . . -178.4(2)
C9 C8 C12 C17 . . -0.7(2)
C7 C8 C12 C13 . . -58.1(3)
C9 C8 C12 C13 . . 119.6(2)
C7 C8 C12 C15 . . 63.0(3)
C9 C8 C12 C15 . . -119.3(2)
C17 C12 C13 C14 . . 53.5(3)
C8 C12 C13 C14 . . -59.5(3)
C15 C12 C13 C14 . . 176.3(2)
C12 C13 C14 O2 . . 167.7(2)
C17 C12 C15 C16 . . -55.1(3)
C8 C12 C15 C16 . . 57.4(3)
C13 C12 C15 C16 . . -178.91(19)
C12 C15 C16 O1 . . -86.7(2)
C8 C12 C17 C22 . . -179.1(2)
C13 C12 C17 C22 . . 61.3(3)
C15 C12 C17 C22 . . -59.3(3)
C8 C12 C17 C18 . . -0.9(2)
C13 C12 C17 C18 . . -120.5(2)
C15 C12 C17 C18 . . 119.0(2)
C22 C17 C18 C19 . . 1.2(3)
C12 C17 C18 C19 . . -177.3(2)
C22 C17 C18 C9 . . -179.5(2)
C12 C17 C18 C9 . . 2.1(3)
C10 C9 C18 C19 . . -4.6(4)
C8 C9 C18 C19 . . 176.7(2)
C10 C9 C18 C17 . . 176.2(2)
C8 C9 C18 C17 . . -2.5(3)
C17 C18 C19 C20 . . -1.7(3)
C9 C18 C19 C20 . . 179.2(2)
C18 C19 C20 C21 . . 0.8(3)
C19 C20 C21 C22 . . 0.7(3)
C19 C20 C21 C23 . . -178.2(2)
C18 C17 C22 C21 . . 0.3(3)
C12 C17 C22 C21 . . 178.4(2)
C20 C21 C22 C17 . . -1.2(3)
C23 C21 C22 C17 . . 177.7(2)
C20 C21 C23 C27 . . 26.2(3)
C22 C21 C23 C27 . . -152.7(2)
C20 C21 C23 C24 . . -154.7(2)
C22 C21 C23 C24 . . 26.5(3)
C27 C23 C24 C25 . . 3.6(3)
C21 C23 C24 C25 . . -175.6(2)
C23 C24 C25 N2 . . 0.3(4)
N2 C26 C27 C23 . . 1.0(4)
C24 C23 C27 C26 . . -4.2(3)
C21 C23 C27 C26 . . 175.1(2)
C4 C5 N1 C1 . . -5.6(4)
C4 C5 N1 Ni1 . . 170.6(2)
C2 C1 N1 C5 . . 5.7(4)
C2 C1 N1 Ni1 . . -170.4(2)
C24 C25 N2 C26 . . -3.6(3)
C24 C25 N2 Ni1 . 2_545 156.65(18)
C27 C26 N2 C25 . . 3.0(3)
C27 C26 N2 Ni1 . 2_545 -157.00(19)
C15 C16 O1 Ni1 . 1_455 -130.85(16)
Ni1 O4 S1 O5 4_566 . 108.51(16)
Ni1 O4 S1 O6 4_566 . -13.46(19)
Ni1 O4 S1 O3 4_566 . -131.80(15)
Ni1 O3 S1 O5 . . -80.46(14)
Ni1 O3 S1 O4 . . 160.40(11)
Ni1 O3 S1 O6 . . 41.17(15)

_cod_database_fobs_code 2020966
